data_1540529
loop_
_publ_author_name
'Xie, Chunfeng'
'Sun, Lingmei'
'Liao, Kai'
'Liu, Sheng'
'Wang, Meicheng'
'Xu, Jing'
'Bartlam, Mark'
'Guo, Yuanqiang'

_publ_section_title
;
 Bioactive ent-Pimarane and ent-Abietane Diterpenoids from the Whole
 Plants of Chloranthus henryi.
;
_journal_issue 11
_journal_name_full 'Journal of natural products'
_journal_page_first 2800
_journal_page_last 2807
_journal_paper_doi 10.1021/acs.jnatprod.5b00781
_journal_volume 78
_journal_year 2015
_chemical_absolute_configuration ad
_chemical_formula_moiety 'C21 H36 O3'
_chemical_formula_sum 'C21 H36 O3'
_chemical_formula_weight 336.50
_space_group_crystal_system monoclinic
_space_group_IT_number 4
_space_group_name_Hall 'P 2yb'
_space_group_name_H-M_alt 'P 1 21 1'
_symmetry_space_group_name_Hall 'P 2yb'
_symmetry_space_group_name_H-M 'P 1 21 1'
_atom_sites_solution_hydrogens geom
_atom_sites_solution_primary direct
_atom_sites_solution_secondary difmap
_audit_creation_method SHELXL-2014/7
_cell_angle_alpha 90
_cell_angle_beta 90.064(6)
_cell_angle_gamma 90
_cell_formula_units_Z 8
_cell_length_a 6.7178(11)
_cell_length_b 17.015(2)
_cell_length_c 34.500(6)
_cell_measurement_reflns_used 2580
_cell_measurement_temperature 173(2)
_cell_measurement_theta_max 77.60
_cell_measurement_theta_min 30.20
_cell_volume 3943.5(10)
_computing_cell_refinement 'CrystalClear-SM Expert 2.1 b42'
_computing_data_collection 'CrystalClear-SM Expert 2.1 b42 (Rigaku, 2015)'
_computing_data_reduction 'CrystalClear-SM Expert 2.1 b42'
_computing_molecular_graphics 'CrystalStructure 4.1'
_computing_publication_material 'CrystalStructure 4.1 (Rigaku, 2014)'
_computing_structure_refinement 'SHELXL-2014/7 (Sheldrick, 2014)'
_computing_structure_solution 'SIR2011 (Burla, et al., 2012)'
_diffrn_ambient_temperature 173(2)
_diffrn_detector_area_resol_mean 5.814
_diffrn_measured_fraction_theta_full 0.998
_diffrn_measured_fraction_theta_max 0.994
_diffrn_measurement_device_type 'Rigaku XtaLAB P200'
_diffrn_measurement_method \w
_diffrn_radiation_type CuK\a
_diffrn_radiation_wavelength 1.54187
_diffrn_reflns_av_R_equivalents 0.0249
_diffrn_reflns_av_unetI/netI 0.0278
_diffrn_reflns_laue_measured_fraction_full 0.998
_diffrn_reflns_laue_measured_fraction_max 0.994
_diffrn_reflns_limit_h_max 6
_diffrn_reflns_limit_h_min -8
_diffrn_reflns_limit_k_max 21
_diffrn_reflns_limit_k_min -21
_diffrn_reflns_limit_l_max 43
_diffrn_reflns_limit_l_min -43
_diffrn_reflns_number 33019
_diffrn_reflns_point_group_measured_fraction_full 0.998
_diffrn_reflns_point_group_measured_fraction_max 0.985
_diffrn_reflns_theta_full 67.687
_diffrn_reflns_theta_max 77.796
_diffrn_reflns_theta_min 6.415
_exptl_absorpt_coefficient_mu 0.573
_exptl_absorpt_correction_T_max 0.944
_exptl_absorpt_correction_T_min 0.771
_exptl_absorpt_correction_type multi-scan
_exptl_absorpt_process_details 'REQAB (Rigaku, 1998)'
_exptl_crystal_colour colorless
_exptl_crystal_density_diffrn 1.134
_exptl_crystal_density_method 'not measured'
_exptl_crystal_description prism
_exptl_crystal_F_000 1488
_exptl_crystal_size_max 0.300
_exptl_crystal_size_mid 0.200
_exptl_crystal_size_min 0.100
_refine_diff_density_max 0.197
_refine_diff_density_min -0.200
_refine_diff_density_rms 0.044
_refine_ls_abs_structure_details
; 
 Flack x determined using 6233 quotients [(I+)-(I-)]/[(I+)+(I-)] 
 (Parsons, Flack and Wagner, Acta Cryst. B69 (2013) 249-259). 
;
_refine_ls_abs_structure_Flack -0.03(5)
_refine_ls_extinction_method none
_refine_ls_goodness_of_fit_ref 1.009
_refine_ls_hydrogen_treatment constr
_refine_ls_matrix_type full
_refine_ls_number_parameters 898
_refine_ls_number_reflns 15064
_refine_ls_number_restraints 1
_refine_ls_restrained_S_all 1.009
_refine_ls_R_factor_all 0.0380
_refine_ls_R_factor_gt 0.0373
_refine_ls_shift/su_max 0.001
_refine_ls_shift/su_mean 0.000
_refine_ls_structure_factor_coef Fsqd
_refine_ls_weighting_details 'w=1/[\s^2^(Fo^2^)+(0.0768P)^2^] where P=(Fo^2^+2Fc^2^)/3'
_refine_ls_weighting_scheme calc
_refine_ls_wR_factor_gt 0.0972
_refine_ls_wR_factor_ref 0.0977
_reflns_Friedel_coverage 0.916
_reflns_friedel_fraction_full 0.998
_reflns_friedel_fraction_max 0.976
_reflns_number_gt 14610
_reflns_number_total 15064
_reflns_threshold_expression 'I > 2\s(I)'
_cod_data_source_file np5b00781_si_002.cif
_cod_data_source_block shelxl
_cod_depositor_comments 'Adding full bibliography for 1540528--1540529.cif.'
_cod_database_code 1540529
_shelx_shelxl_version_number 2014/7
_shelx_space_group_comment
; 
The symmetry employed for this shelxl refinement is uniquely defined 
by the following loop, which should always be used as a source of 
symmetry information in preference to the above space-group names. 
They are only intended as comments. 
;
_shelx_estimated_absorpt_t_min 0.847
_shelx_estimated_absorpt_t_max 0.945

loop_
_space_group_symop_operation_xyz
'x, y, z'
'-x, y+1/2, -z'

loop_
_atom_site_label
_atom_site_type_symbol
_atom_site_fract_x
_atom_site_fract_y
_atom_site_fract_z
_atom_site_U_iso_or_equiv
_atom_site_adp_type
_atom_site_occupancy
_atom_site_site_symmetry_order
_atom_site_calc_flag
_atom_site_refinement_flags_posn
_atom_site_refinement_flags_adp
O1 O 0.6347(4) 0.1587(2) 0.68273(7) 0.0612(8) Uani 1 1 d . .
H1 H 0.7117 0.1208 0.6870 0.073 Uiso 1 1 calc R U
O1A O -0.1439(4) -0.03494(18) 0.92820(6) 0.0499(6) Uani 1 1 d . .
H1I H -0.2492 -0.0123 0.9351 0.060 Uiso 1 1 calc R U
O1B O 0.6336(5) 0.1475(2) 1.17544(7) 0.0702(10) Uani 1 1 d . .
H1J H 0.7283 0.1175 1.1812 0.084 Uiso 1 1 calc R U
O1C O 0.1331(5) 0.5139(3) 0.56982(7) 0.0701(9) Uani 1 1 d . .
H1K H 0.0140 0.5141 0.5624 0.084 Uiso 1 1 calc R U
O2 O 0.5531(4) 0.04979(12) 0.47433(7) 0.0357(4) Uani 1 1 d . .
H2 H 0.4290 0.0455 0.4722 0.043 Uiso 1 1 calc R U
O2A O -0.0506(4) 0.10049(11) 0.72331(7) 0.0353(5) Uani 1 1 d . .
H2I H 0.0635 0.1183 0.7280 0.042 Uiso 1 1 calc R U
O2B O 0.5462(4) 0.02827(11) 0.96868(6) 0.0317(4) Uani 1 1 d . .
H2J H 0.4220 0.0229 0.9678 0.038 Uiso 1 1 calc R U
O2C O 0.0527(4) 0.60014(12) 0.78137(7) 0.0379(5) Uani 1 1 d . .
H2K H -0.0587 0.6206 0.7768 0.046 Uiso 1 1 calc R U
O3 O 0.3405(6) 0.1329(3) 0.73360(10) 0.0732(10) Uani 1 1 d . .
H3D H 0.4097 0.1393 0.7136 0.088 Uiso 1 1 calc R U
O3A O 0.1488(5) -0.0090(2) 0.97906(9) 0.0652(9) Uani 1 1 d . .
H3E H 0.0712 -0.0110 0.9600 0.078 Uiso 1 1 calc R U
O3B O -0.3372(6) 0.6407(2) 0.77232(10) 0.0673(9) Uani 1 1 d . .
H3F H -0.4164 0.6362 0.7910 0.081 Uiso 1 1 calc R U
O3C O -0.1526(5) 0.5173(2) 0.51799(10) 0.0659(9) Uani 1 1 d . .
H3G H -0.1841 0.5595 0.5070 0.079 Uiso 1 1 calc R U
C1 C 0.5145(6) 0.27987(19) 0.59633(10) 0.0447(7) Uani 1 1 d . .
H1A H 0.6503 0.3004 0.5917 0.054 Uiso 1 1 calc R U
H1B H 0.4201 0.3242 0.5934 0.054 Uiso 1 1 calc R U
C1A C -0.0246(5) -0.14525(17) 0.83748(9) 0.0378(6) Uani 1 1 d . .
H1C H -0.1611 -0.1635 0.8315 0.045 Uiso 1 1 calc R U
H1D H 0.0673 -0.1900 0.8335 0.045 Uiso 1 1 calc R U
C1B C 0.5197(6) 0.26555(19) 1.08685(10) 0.0421(7) Uani 1 1 d . .
H1E H 0.6562 0.2850 1.0819 0.051 Uiso 1 1 calc R U
H1F H 0.4268 0.3102 1.0834 0.051 Uiso 1 1 calc R U
C1C C 0.0131(6) 0.38191(19) 0.65384(10) 0.0452(7) Uani 1 1 d . .
H1G H 0.1488 0.3609 0.6582 0.054 Uiso 1 1 calc R U
H1H H -0.0813 0.3374 0.6554 0.054 Uiso 1 1 calc R U
C2 C 0.5022(6) 0.2484(2) 0.63768(10) 0.0512(8) Uani 1 1 d . .
H2A H 0.5350 0.2909 0.6562 0.061 Uiso 1 1 calc R U
H2B H 0.3648 0.2304 0.6431 0.061 Uiso 1 1 calc R U
C2A C -0.0148(5) -0.11948(19) 0.88006(9) 0.0407(7) Uani 1 1 d . .
H2C H -0.0525 -0.1641 0.8969 0.049 Uiso 1 1 calc R U
H2D H 0.1233 -0.1041 0.8866 0.049 Uiso 1 1 calc R U
C2B C 0.5063(6) 0.2363(2) 1.12853(10) 0.0505(9) Uani 1 1 d . .
H2E H 0.5410 0.2796 1.1465 0.061 Uiso 1 1 calc R U
H2F H 0.3680 0.2198 1.1341 0.061 Uiso 1 1 calc R U
C2C C 0.0023(6) 0.4175(3) 0.61336(11) 0.0547(9) Uani 1 1 d . .
H2G H 0.0354 0.3768 0.5939 0.066 Uiso 1 1 calc R U
H2H H -0.1353 0.4357 0.6082 0.066 Uiso 1 1 calc R U
C3 C 0.6465(5) 0.1802(2) 0.64307(10) 0.0441(7) Uani 1 1 d . .
H3 H 0.7844 0.1994 0.6376 0.053 Uiso 1 1 calc R U
C3A C -0.1525(5) -0.0512(2) 0.88754(8) 0.0373(6) Uani 1 1 d . .
H3A H -0.2911 -0.0684 0.8811 0.045 Uiso 1 1 calc R U
C3B C 0.6456(5) 0.1680(2) 1.13506(9) 0.0454(8) Uani 1 1 d . .
H3B H 0.7843 0.1862 1.1295 0.054 Uiso 1 1 calc R U
C3C C 0.1432(6) 0.4855(2) 0.60910(9) 0.0462(8) Uani 1 1 d . .
H3C H 0.2811 0.4653 0.6136 0.055 Uiso 1 1 calc R U
C4 C 0.6016(5) 0.11061(18) 0.61609(9) 0.0384(7) Uani 1 1 d . .
C4A C -0.1036(5) 0.02166(17) 0.86252(8) 0.0312(6) Uani 1 1 d . .
C4B C 0.6012(5) 0.0966(2) 1.10901(9) 0.0395(7) Uani 1 1 d . .
C4C C 0.1053(5) 0.5519(2) 0.63844(9) 0.0382(7) Uani 1 1 d . .
C5 C 0.5975(4) 0.14340(14) 0.57347(8) 0.0289(5) Uani 1 1 d . .
H5 H 0.7371 0.1606 0.5680 0.035 Uiso 1 1 calc R U
C5A C -0.0978(4) -0.00493(14) 0.81916(8) 0.0259(5) Uani 1 1 d . .
H5A H -0.2376 -0.0209 0.8130 0.031 Uiso 1 1 calc R U
C5B C 0.5972(5) 0.12743(16) 1.06606(8) 0.0289(6) Uani 1 1 d . .
H5B H 0.7374 0.1435 1.0604 0.035 Uiso 1 1 calc R U
C5C C 0.0982(5) 0.51514(15) 0.68011(9) 0.0300(6) Uani 1 1 d . .
H5C H 0.2369 0.4963 0.6851 0.036 Uiso 1 1 calc R U
C6 C 0.5526(5) 0.08007(15) 0.54335(8) 0.0318(6) Uani 1 1 d . .
H6A H 0.4105 0.0651 0.5451 0.038 Uiso 1 1 calc R U
H6B H 0.6336 0.0328 0.5490 0.038 Uiso 1 1 calc R U
C6A C -0.0521(5) 0.06182(13) 0.79101(8) 0.0285(5) Uani 1 1 d . .
H6C H -0.1338 0.1082 0.7978 0.034 Uiso 1 1 calc R U
H6D H 0.0897 0.0768 0.7935 0.034 Uiso 1 1 calc R U
C6B C 0.5506(5) 0.06177(14) 1.03707(8) 0.0296(6) Uani 1 1 d . .
H6E H 0.4086 0.0469 1.0392 0.036 Uiso 1 1 calc R U
H6F H 0.6320 0.0149 1.0433 0.036 Uiso 1 1 calc R U
C6C C 0.0586(5) 0.57599(15) 0.71201(9) 0.0314(6) Uani 1 1 d . .
H6G H 0.1452 0.6223 0.7077 0.038 Uiso 1 1 calc R U
H6H H -0.0814 0.5937 0.7103 0.038 Uiso 1 1 calc R U
C7 C 0.5982(5) 0.10865(15) 0.50193(9) 0.0310(6) Uani 1 1 d . .
H7 H 0.7455 0.1169 0.5007 0.037 Uiso 1 1 calc R U
C7A C -0.0947(5) 0.03848(14) 0.74963(9) 0.0299(6) Uani 1 1 d . .
H7A H -0.2421 0.0308 0.7481 0.036 Uiso 1 1 calc R U
C7B C 0.5952(5) 0.08859(13) 0.99533(8) 0.0253(5) Uani 1 1 d . .
H7B H 0.7427 0.0959 0.9937 0.030 Uiso 1 1 calc R U
C7C C 0.0971(5) 0.54345(15) 0.75212(10) 0.0327(6) Uani 1 1 d . .
H7C H 0.2441 0.5348 0.7536 0.039 Uiso 1 1 calc R U
C8 C 0.5035(5) 0.18791(16) 0.49330(9) 0.0301(6) Uani 1 1 d . .
C8A C -0.0041(5) -0.03967(14) 0.73866(8) 0.0251(5) Uani 1 1 d . .
C8B C 0.5019(4) 0.16783(14) 0.98538(8) 0.0240(5) Uani 1 1 d . .
C8C C 0.0035(5) 0.46355(15) 0.75873(9) 0.0289(6) Uani 1 1 d . .
C9 C 0.5282(5) 0.24900(15) 0.52506(9) 0.0321(6) Uani 1 1 d . .
H9 H 0.6737 0.2609 0.5266 0.039 Uiso 1 1 calc R U
C9A C -0.0321(5) -0.10502(14) 0.76750(8) 0.0282(5) Uani 1 1 d . .
H9A H -0.1781 -0.1162 0.7685 0.034 Uiso 1 1 calc R U
C9B C 0.5307(5) 0.23067(13) 1.01618(9) 0.0285(6) Uani 1 1 d . .
H9B H 0.6770 0.2413 1.0174 0.034 Uiso 1 1 calc R U
C9C C 0.0268(5) 0.40537(15) 0.72646(10) 0.0343(6) Uani 1 1 d . .
H9C H 0.1723 0.3936 0.7247 0.041 Uiso 1 1 calc R U
C10 C 0.4663(5) 0.21674(16) 0.56566(9) 0.0330(6) Uani 1 1 d . .
C10A C 0.0311(5) -0.07857(14) 0.80951(8) 0.0267(5) Uani 1 1 d . .
C10B C 0.4694(5) 0.20108(15) 1.05711(8) 0.0287(6) Uani 1 1 d . .
C10C C -0.0357(5) 0.44113(16) 0.68603(9) 0.0321(6) Uani 1 1 d . .
C11 C 0.4232(6) 0.32695(16) 0.51425(11) 0.0451(8) Uani 1 1 d . .
H11A H 0.2797 0.3229 0.5204 0.054 Uiso 1 1 calc R U
H11B H 0.4800 0.3703 0.5299 0.054 Uiso 1 1 calc R U
C11A C 0.0698(6) -0.18146(14) 0.75448(9) 0.0401(7) Uani 1 1 d . .
H11C H 0.2125 -0.1795 0.7616 0.048 Uiso 1 1 calc R U
H11D H 0.0089 -0.2265 0.7682 0.048 Uiso 1 1 calc R U
C11B C 0.4311(6) 0.30895(14) 1.00380(10) 0.0390(7) Uani 1 1 d . .
H11E H 0.2880 0.3073 1.0106 0.047 Uiso 1 1 calc R U
H11F H 0.4928 0.3529 1.0183 0.047 Uiso 1 1 calc R U
C11C C -0.0776(6) 0.32652(16) 0.73516(11) 0.0475(8) Uani 1 1 d . .
H11G H -0.2207 0.3307 0.7285 0.057 Uiso 1 1 calc R U
H11H H -0.0186 0.2846 0.7189 0.057 Uiso 1 1 calc R U
C12 C 0.4485(6) 0.34536(17) 0.47136(11) 0.0476(8) Uani 1 1 d . .
H12A H 0.5921 0.3487 0.4652 0.057 Uiso 1 1 calc R U
H12B H 0.3874 0.3970 0.4656 0.057 Uiso 1 1 calc R U
C12A C 0.0502(6) -0.19381(16) 0.71098(10) 0.0391(7) Uani 1 1 d . .
H12C H 0.1120 -0.2446 0.7039 0.047 Uiso 1 1 calc R U
H12D H -0.0927 -0.1965 0.7041 0.047 Uiso 1 1 calc R U
C12B C 0.4520(6) 0.32407(16) 0.96073(11) 0.0405(7) Uani 1 1 d . .
H12E H 0.5950 0.3261 0.9539 0.049 Uiso 1 1 calc R U
H12F H 0.3924 0.3757 0.9543 0.049 Uiso 1 1 calc R U
C12C C -0.0556(6) 0.30486(17) 0.77788(12) 0.0478(9) Uani 1 1 d . .
H12G H 0.0876 0.2996 0.7842 0.057 Uiso 1 1 calc R U
H12H H -0.1193 0.2532 0.7824 0.057 Uiso 1 1 calc R U
C13 C 0.3511(5) 0.28196(17) 0.44596(9) 0.0363(6) Uani 1 1 d . .
C13A C 0.1481(5) -0.12845(16) 0.68780(9) 0.0319(6) Uani 1 1 d . .
C13B C 0.3495(5) 0.25984(15) 0.93679(9) 0.0301(6) Uani 1 1 d . .
C13C C -0.1487(5) 0.36560(17) 0.80493(11) 0.0385(7) Uani 1 1 d . .
C14 C 0.4208(4) 0.20214(16) 0.45932(9) 0.0307(6) Uani 1 1 d . .
H14 H 0.4040 0.1591 0.4421 0.037 Uiso 1 1 calc R U
C14A C 0.0819(5) -0.04968(14) 0.70388(8) 0.0277(5) Uani 1 1 d . .
H14A H 0.1027 -0.0044 0.6883 0.033 Uiso 1 1 calc R U
C14B C 0.4179(4) 0.18047(14) 0.95127(8) 0.0250(5) Uani 1 1 d . .
H14B H 0.3991 0.1365 0.9347 0.030 Uiso 1 1 calc R U
C14C C -0.0807(5) 0.44670(16) 0.79295(9) 0.0316(6) Uani 1 1 d . .
H14C H -0.0988 0.4885 0.8109 0.038 Uiso 1 1 calc R U
C15 C 0.4189(6) 0.2945(2) 0.40377(10) 0.0507(9) Uani 1 1 d . .
H15A H 0.3730 0.3460 0.3947 0.061 Uiso 1 1 calc R U
H15B H 0.3623 0.2532 0.3873 0.061 Uiso 1 1 calc R U
H15C H 0.5645 0.2924 0.4025 0.061 Uiso 1 1 calc R U
C15A C 0.0815(6) -0.1337(2) 0.64534(9) 0.0429(7) Uani 1 1 d . .
H15D H 0.1126 -0.1861 0.6352 0.052 Uiso 1 1 calc R U
H15E H 0.1516 -0.0939 0.6301 0.052 Uiso 1 1 calc R U
H15F H -0.0623 -0.1247 0.6437 0.052 Uiso 1 1 calc R U
C15B C 0.4141(6) 0.2678(2) 0.89386(9) 0.0427(7) Uani 1 1 d . .
H15G H 0.3379 0.2307 0.8779 0.051 Uiso 1 1 calc R U
H15H H 0.5565 0.2560 0.8916 0.051 Uiso 1 1 calc R U
H15I H 0.3889 0.3215 0.8849 0.051 Uiso 1 1 calc R U
C15C C -0.0790(7) 0.3507(2) 0.84692(11) 0.0562(10) Uani 1 1 d . .
H15J H -0.1513 0.3856 0.8646 0.067 Uiso 1 1 calc R U
H15K H 0.0641 0.3611 0.8489 0.067 Uiso 1 1 calc R U
H15L H -0.1055 0.2959 0.8539 0.067 Uiso 1 1 calc R U
C16 C 0.1261(5) 0.28985(18) 0.44672(9) 0.0375(7) Uani 1 1 d . .
H16 H 0.0711 0.3371 0.4367 0.045 Uiso 1 1 calc R U
C16A C 0.3733(5) -0.13686(18) 0.68930(9) 0.0356(6) Uani 1 1 d . .
H16A H 0.4281 -0.1826 0.6777 0.043 Uiso 1 1 calc R U
C16B C 0.1261(5) 0.26954(18) 0.93826(10) 0.0378(7) Uani 1 1 d . .
H16B H 0.0716 0.3164 0.9277 0.045 Uiso 1 1 calc R U
C16C C -0.3744(6) 0.35942(19) 0.80436(10) 0.0398(7) Uani 1 1 d . .
H16C H -0.4306 0.3123 0.8142 0.048 Uiso 1 1 calc R U
C17 C -0.0001(6) 0.2368(2) 0.46004(11) 0.0451(8) Uani 1 1 d . .
H17A H 0.0483 0.1886 0.4703 0.054 Uiso 1 1 calc R U
H17B H -0.1391 0.2468 0.4594 0.054 Uiso 1 1 calc R U
C17A C 0.4995(6) -0.08748(19) 0.70499(10) 0.0398(7) Uani 1 1 d . .
H17C H 0.4524 -0.0408 0.7170 0.048 Uiso 1 1 calc R U
H17D H 0.6382 -0.0983 0.7044 0.048 Uiso 1 1 calc R U
C17B C -0.0001(6) 0.2177(2) 0.95317(10) 0.0414(7) Uani 1 1 d . .
H17E H 0.0484 0.1701 0.9640 0.050 Uiso 1 1 calc R U
H17F H -0.1390 0.2282 0.9530 0.050 Uiso 1 1 calc R U
C17C C -0.4988(6) 0.4126(2) 0.79162(11) 0.0435(7) Uani 1 1 d . .
H17G H -0.4500 0.4607 0.7815 0.052 Uiso 1 1 calc R U
H17H H -0.6381 0.4030 0.7925 0.052 Uiso 1 1 calc R U
C18 C 0.2367(5) 0.19888(18) 0.56578(10) 0.0375(7) Uani 1 1 d . .
H18A H 0.2092 0.1540 0.5488 0.045 Uiso 1 1 calc R U
H18B H 0.1639 0.2450 0.5564 0.045 Uiso 1 1 calc R U
H18C H 0.1938 0.1865 0.5922 0.045 Uiso 1 1 calc R U
C18A C 0.2526(5) -0.06195(18) 0.81041(9) 0.0344(6) Uani 1 1 d . .
H18D H 0.3261 -0.1116 0.8090 0.041 Uiso 1 1 calc R U
H18E H 0.2865 -0.0347 0.8346 0.041 Uiso 1 1 calc R U
H18F H 0.2884 -0.0288 0.7883 0.041 Uiso 1 1 calc R U
C18B C 0.2385(5) 0.18461(19) 1.05808(9) 0.0362(6) Uani 1 1 d . .
H18G H 0.1981 0.1717 1.0846 0.043 Uiso 1 1 calc R U
H18H H 0.2073 0.1404 1.0409 0.043 Uiso 1 1 calc R U
H18I H 0.1666 0.2315 1.0493 0.043 Uiso 1 1 calc R U
C18C C -0.2560(5) 0.46041(19) 0.68662(10) 0.0400(7) Uani 1 1 d . .
H18J H -0.3333 0.4116 0.6852 0.048 Uiso 1 1 calc R U
H18K H -0.2888 0.4938 0.6644 0.048 Uiso 1 1 calc R U
H18L H -0.2883 0.4883 0.7107 0.048 Uiso 1 1 calc R U
C19 C 0.4105(6) 0.0678(2) 0.62806(11) 0.0513(9) Uani 1 1 d . .
H19A H 0.3021 0.1060 0.6307 0.062 Uiso 1 1 calc R U
H19B H 0.4319 0.0412 0.6529 0.062 Uiso 1 1 calc R U
H19C H 0.3755 0.0289 0.6082 0.062 Uiso 1 1 calc R U
C19A C 0.0862(6) 0.0613(2) 0.87703(9) 0.0452(7) Uani 1 1 d . .
H19D H 0.1945 0.0227 0.8778 0.054 Uiso 1 1 calc R U
H19E H 0.0638 0.0823 0.9031 0.054 Uiso 1 1 calc R U
H19F H 0.1223 0.1042 0.8594 0.054 Uiso 1 1 calc R U
C19B C 0.4093(6) 0.0548(3) 1.12180(10) 0.0534(9) Uani 1 1 d . .
H19G H 0.3004 0.0930 1.1231 0.064 Uiso 1 1 calc R U
H19H H 0.4295 0.0312 1.1474 0.064 Uiso 1 1 calc R U
H19I H 0.3757 0.0136 1.1030 0.064 Uiso 1 1 calc R U
C19C C -0.0828(6) 0.5987(3) 0.62715(10) 0.0522(9) Uani 1 1 d . .
H19J H -0.1919 0.5621 0.6217 0.063 Uiso 1 1 calc R U
H19K H -0.0553 0.6303 0.6040 0.063 Uiso 1 1 calc R U
H19L H -0.1207 0.6333 0.6486 0.063 Uiso 1 1 calc R U
C20 C 0.7766(6) 0.0523(2) 0.61941(11) 0.0482(8) Uani 1 1 d . .
H20A H 0.7462 0.0048 0.6045 0.058 Uiso 1 1 calc R U
H20B H 0.7971 0.0384 0.6467 0.058 Uiso 1 1 calc R U
H20C H 0.8977 0.0768 0.6092 0.058 Uiso 1 1 calc R U
C20A C -0.2755(6) 0.0815(2) 0.86767(10) 0.0437(7) Uani 1 1 d . .
H20D H -0.2343 0.1328 0.8576 0.052 Uiso 1 1 calc R U
H20E H -0.3079 0.0864 0.8953 0.052 Uiso 1 1 calc R U
H20F H -0.3930 0.0631 0.8535 0.052 Uiso 1 1 calc R U
C20B C 0.7746(7) 0.0382(2) 1.11311(12) 0.0515(9) Uani 1 1 d . .
H20G H 0.7901 0.0235 1.1404 0.062 Uiso 1 1 calc R U
H20H H 0.8976 0.0628 1.1039 0.062 Uiso 1 1 calc R U
H20I H 0.7467 -0.0089 1.0977 0.062 Uiso 1 1 calc R U
C20C C 0.2801(6) 0.6091(2) 0.63593(11) 0.0467(8) Uani 1 1 d . .
H20J H 0.3018 0.6239 0.6088 0.056 Uiso 1 1 calc R U
H20K H 0.4003 0.5839 0.6462 0.056 Uiso 1 1 calc R U
H20L H 0.2503 0.6562 0.6512 0.056 Uiso 1 1 calc R U
C21 C 0.4192(7) 0.1774(3) 0.76365(15) 0.0747(15) Uani 1 1 d . .
H21A H 0.4693 0.2273 0.7534 0.090 Uiso 1 1 calc R U
H21B H 0.5286 0.1485 0.7759 0.090 Uiso 1 1 calc R U
H21C H 0.3152 0.1878 0.7829 0.090 Uiso 1 1 calc R U
C21A C 0.0784(8) -0.0576(3) 1.00818(13) 0.0634(11) Uani 1 1 d . .
H21D H 0.1251 -0.0382 1.0334 0.076 Uiso 1 1 calc R U
H21E H 0.1279 -0.1111 1.0040 0.076 Uiso 1 1 calc R U
H21F H -0.0674 -0.0578 1.0077 0.076 Uiso 1 1 calc R U
C21B C -0.4182(7) 0.6915(3) 0.74474(14) 0.0631(11) Uani 1 1 d . .
H21G H -0.3161 0.7051 0.7256 0.076 Uiso 1 1 calc R U
H21H H -0.4652 0.7394 0.7576 0.076 Uiso 1 1 calc R U
H21I H -0.5301 0.6657 0.7317 0.076 Uiso 1 1 calc R U
C21C C -0.0785(9) 0.4653(3) 0.49093(18) 0.0796(16) Uani 1 1 d . .
H21J H 0.0671 0.4687 0.4905 0.095 Uiso 1 1 calc R U
H21K H -0.1314 0.4786 0.4653 0.095 Uiso 1 1 calc R U
H21L H -0.1186 0.4117 0.4978 0.095 Uiso 1 1 calc R U

loop_
_atom_site_aniso_label
_atom_site_aniso_U_11
_atom_site_aniso_U_22
_atom_site_aniso_U_33
_atom_site_aniso_U_23
_atom_site_aniso_U_13
_atom_site_aniso_U_12
O1 0.0349(12) 0.112(2) 0.0366(12) 0.0087(13) -0.0046(10) 0.0130(13)
O1A 0.0336(11) 0.0898(18) 0.0264(10) -0.0004(10) 0.0050(9) 0.0094(12)
O1B 0.0341(12) 0.152(3) 0.0243(10) -0.0039(13) -0.0019(9) 0.0180(15)
O1C 0.0389(13) 0.139(3) 0.0323(12) 0.0132(14) 0.0044(10) -0.0058(17)
O2 0.0314(11) 0.0381(9) 0.0376(10) -0.0020(8) 0.0037(9) 0.0027(8)
O2A 0.0391(12) 0.0287(8) 0.0380(10) -0.0020(7) -0.0054(9) 0.0027(8)
O2B 0.0280(10) 0.0323(8) 0.0349(10) -0.0043(7) 0.0080(8) 0.0015(8)
O2C 0.0395(12) 0.0360(9) 0.0383(11) 0.0022(8) -0.0056(9) -0.0027(9)
O3 0.0565(19) 0.111(2) 0.0521(15) -0.0231(16) 0.0106(14) -0.0291(18)
O3A 0.0380(14) 0.105(2) 0.0524(15) 0.0241(15) -0.0133(12) -0.0341(15)
O3B 0.0503(17) 0.098(2) 0.0531(15) 0.0282(15) 0.0112(13) 0.0243(15)
O3C 0.0446(16) 0.0839(19) 0.0692(18) -0.0207(15) -0.0091(14) 0.0244(14)
C1 0.0418(17) 0.0410(14) 0.0513(17) -0.0051(13) -0.0081(14) 0.0042(12)
C1A 0.0378(15) 0.0361(12) 0.0396(14) 0.0056(11) 0.0063(12) 0.0038(12)
C1B 0.0367(15) 0.0470(15) 0.0426(15) -0.0173(12) -0.0070(12) 0.0031(12)
C1C 0.0389(16) 0.0451(15) 0.0517(18) -0.0151(13) 0.0074(13) -0.0019(13)
C2 0.0393(17) 0.071(2) 0.0430(16) -0.0145(15) -0.0059(14) 0.0090(15)
C2A 0.0367(15) 0.0513(16) 0.0342(13) 0.0112(12) 0.0034(11) 0.0055(13)
C2B 0.0397(17) 0.075(2) 0.0369(15) -0.0262(14) -0.0096(13) 0.0111(15)
C2C 0.0412(18) 0.080(2) 0.0428(16) -0.0161(16) 0.0041(14) -0.0065(17)
C3 0.0273(14) 0.0649(18) 0.0401(15) 0.0020(13) -0.0053(12) 0.0022(13)
C3A 0.0281(14) 0.0578(16) 0.0260(12) 0.0011(12) 0.0031(10) 0.0035(13)
C3B 0.0280(14) 0.084(2) 0.0247(13) -0.0070(13) -0.0015(11) 0.0028(14)
C3C 0.0313(15) 0.076(2) 0.0316(14) 0.0010(14) 0.0040(12) 0.0024(15)
C4 0.0326(16) 0.0483(15) 0.0342(14) 0.0102(12) -0.0026(12) 0.0003(12)
C4A 0.0240(13) 0.0437(13) 0.0258(12) -0.0122(10) 0.0025(10) 0.0013(11)
C4B 0.0299(15) 0.0593(16) 0.0292(13) 0.0062(12) -0.0013(11) 0.0039(13)
C4C 0.0241(14) 0.0548(15) 0.0357(14) 0.0113(12) 0.0043(10) 0.0055(12)
C5 0.0192(12) 0.0330(12) 0.0343(13) 0.0071(10) -0.0024(10) -0.0024(9)
C5A 0.0197(12) 0.0304(11) 0.0275(12) -0.0040(9) 0.0015(10) 0.0025(9)
C5B 0.0194(12) 0.0386(12) 0.0287(12) 0.0035(10) 0.0027(10) 0.0007(10)
C5C 0.0215(13) 0.0344(12) 0.0340(13) 0.0046(10) 0.0022(10) 0.0047(10)
C6 0.0334(15) 0.0295(11) 0.0324(13) 0.0079(10) -0.0014(12) 0.0020(11)
C6A 0.0304(14) 0.0215(10) 0.0336(13) -0.0080(9) 0.0003(11) 0.0006(10)
C6B 0.0303(14) 0.0283(11) 0.0303(12) 0.0062(9) -0.0007(11) 0.0017(10)
C6C 0.0313(15) 0.0276(10) 0.0354(13) 0.0058(10) -0.0009(12) 0.0016(10)
C7 0.0250(14) 0.0318(11) 0.0361(14) 0.0050(10) 0.0014(11) -0.0007(10)
C7A 0.0301(15) 0.0263(11) 0.0332(13) -0.0042(9) -0.0001(12) 0.0068(10)
C7B 0.0243(13) 0.0280(11) 0.0235(11) 0.0016(9) 0.0049(10) 0.0023(9)
C7C 0.0297(15) 0.0294(12) 0.0391(14) 0.0066(10) -0.0005(12) -0.0016(10)
C8 0.0201(12) 0.0296(11) 0.0407(14) 0.0112(10) 0.0028(11) -0.0016(9)
C8A 0.0202(12) 0.0248(10) 0.0304(11) -0.0080(9) -0.0021(10) 0.0011(8)
C8B 0.0189(11) 0.0257(10) 0.0273(11) -0.0001(9) 0.0051(9) -0.0024(8)
C8C 0.0204(13) 0.0298(11) 0.0364(13) 0.0109(10) -0.0046(10) 0.0010(9)
C9 0.0273(13) 0.0276(11) 0.0414(14) 0.0076(10) -0.0045(11) -0.0014(10)
C9A 0.0256(13) 0.0256(10) 0.0334(12) -0.0046(9) 0.0055(10) 0.0001(9)
C9B 0.0241(12) 0.0251(11) 0.0363(13) -0.0016(9) -0.0006(10) -0.0011(9)
C9C 0.0283(14) 0.0257(10) 0.0491(16) 0.0056(11) 0.0050(12) 0.0021(10)
C10 0.0243(13) 0.0325(11) 0.0421(14) 0.0044(10) -0.0045(11) 0.0001(10)
C10A 0.0240(12) 0.0269(11) 0.0291(12) 0.0016(9) 0.0053(10) 0.0036(9)
C10B 0.0230(13) 0.0339(12) 0.0293(12) -0.0064(9) -0.0001(9) 0.0031(10)
C10C 0.0265(13) 0.0347(12) 0.0352(12) -0.0017(10) 0.0025(10) 0.0003(11)
C11 0.0486(18) 0.0283(12) 0.0586(19) 0.0042(12) -0.0140(15) 0.0019(12)
C11A 0.0497(18) 0.0242(11) 0.0464(16) -0.0049(10) 0.0111(14) 0.0047(12)
C11B 0.0445(16) 0.0228(11) 0.0496(16) -0.0031(10) -0.0089(14) 0.0033(11)
C11C 0.0511(19) 0.0270(12) 0.064(2) 0.0025(12) 0.0142(16) -0.0030(12)
C12 0.0434(17) 0.0307(12) 0.069(2) 0.0220(13) -0.0112(16) -0.0080(12)
C12A 0.0363(15) 0.0310(12) 0.0502(17) -0.0188(11) 0.0098(13) -0.0032(11)
C12B 0.0382(15) 0.0257(11) 0.0577(18) 0.0107(11) -0.0003(13) 0.0018(11)
C12C 0.0343(15) 0.0303(12) 0.079(2) 0.0224(14) 0.0046(16) 0.0025(11)
C13 0.0249(14) 0.0439(14) 0.0400(15) 0.0182(12) 0.0035(12) 0.0052(12)
C13A 0.0291(14) 0.0344(12) 0.0324(14) -0.0168(10) 0.0009(11) 0.0012(10)
C13B 0.0230(12) 0.0309(12) 0.0365(14) 0.0101(10) 0.0013(11) 0.0038(10)
C13C 0.0270(14) 0.0393(13) 0.0491(17) 0.0220(12) -0.0016(12) -0.0005(11)
C14 0.0202(12) 0.0357(12) 0.0360(13) 0.0089(10) 0.0050(11) -0.0032(10)
C14A 0.0250(13) 0.0292(11) 0.0288(11) -0.0070(9) -0.0007(10) 0.0006(9)
C14B 0.0187(12) 0.0253(10) 0.0309(12) 0.0046(9) 0.0049(9) 0.0009(9)
C14C 0.0257(13) 0.0332(11) 0.0359(13) 0.0110(10) -0.0027(11) -0.0011(10)
C15 0.0383(18) 0.0633(19) 0.0504(19) 0.0304(16) 0.0110(15) 0.0086(16)
C15A 0.0405(17) 0.0518(16) 0.0365(14) -0.0214(12) -0.0049(12) 0.0005(13)
C15B 0.0372(17) 0.0521(16) 0.0387(15) 0.0189(12) 0.0016(13) 0.0002(13)
C15C 0.0435(19) 0.069(2) 0.056(2) 0.0389(17) -0.0093(16) -0.0029(16)
C16 0.0343(16) 0.0424(13) 0.0357(14) 0.0073(11) 0.0002(12) 0.0073(12)
C16A 0.0278(14) 0.0433(13) 0.0356(14) -0.0100(11) 0.0059(11) 0.0057(11)
C16B 0.0306(15) 0.0420(14) 0.0409(15) 0.0085(11) 0.0009(12) 0.0090(12)
C16C 0.0252(14) 0.0485(14) 0.0457(16) 0.0127(12) 0.0017(12) -0.0067(11)
C17 0.0264(16) 0.0588(17) 0.0501(18) 0.0077(14) 0.0048(14) 0.0026(13)
C17A 0.0246(16) 0.0519(15) 0.0429(16) -0.0048(13) 0.0003(13) 0.0043(12)
C17B 0.0227(15) 0.0532(16) 0.0483(17) 0.0014(13) 0.0035(13) 0.0010(12)
C17C 0.0227(16) 0.0560(17) 0.0517(17) 0.0085(14) -0.0020(14) -0.0014(12)
C18 0.0236(14) 0.0486(16) 0.0403(15) 0.0023(12) 0.0032(12) 0.0057(11)
C18A 0.0213(13) 0.0428(13) 0.0391(14) -0.0057(11) 0.0025(11) 0.0011(11)
C18B 0.0224(13) 0.0542(15) 0.0321(13) -0.0062(11) -0.0017(10) -0.0003(12)
C18C 0.0258(14) 0.0479(15) 0.0463(16) 0.0017(12) 0.0022(12) -0.0065(12)
C19 0.0418(18) 0.066(2) 0.0460(17) 0.0237(15) -0.0017(14) -0.0125(15)
C19A 0.0386(17) 0.0621(18) 0.0349(14) -0.0136(13) -0.0013(13) -0.0077(15)
C19B 0.0418(18) 0.085(2) 0.0331(15) 0.0216(15) -0.0026(13) -0.0128(17)
C19C 0.0379(16) 0.077(2) 0.0413(16) 0.0254(16) 0.0035(14) 0.0134(17)
C20 0.0440(19) 0.0543(18) 0.0462(18) 0.0163(14) -0.0108(15) 0.0048(15)
C20A 0.0429(18) 0.0531(17) 0.0351(14) -0.0154(13) 0.0060(13) 0.0142(14)
C20B 0.044(2) 0.070(2) 0.0410(17) 0.0135(15) -0.0086(15) 0.0064(16)
C20C 0.0423(18) 0.0561(18) 0.0417(17) 0.0154(14) 0.0084(13) -0.0051(15)
C21 0.035(2) 0.111(3) 0.078(3) -0.045(3) 0.008(2) -0.019(2)
C21A 0.051(2) 0.079(2) 0.060(2) 0.029(2) -0.0143(19) -0.016(2)
C21B 0.036(2) 0.089(3) 0.064(2) 0.029(2) 0.0070(17) 0.0117(19)
C21C 0.050(3) 0.092(3) 0.096(3) -0.051(3) -0.016(3) 0.007(2)

loop_
_atom_type_symbol
_atom_type_description
_atom_type_scat_dispersion_real
_atom_type_scat_dispersion_imag
_atom_type_scat_source
C C 0.0181 0.0091 'International Tables Vol C Tables 4.2.6.8 and 6.1.1.4'
H H 0.0000 0.0000 'International Tables Vol C Tables 4.2.6.8 and 6.1.1.4'
O O 0.0492 0.0322 'International Tables Vol C Tables 4.2.6.8 and 6.1.1.4'

loop_
_geom_angle_atom_site_label_1
_geom_angle_atom_site_label_2
_geom_angle_atom_site_label_3
_geom_angle
C3 O1 H1 109.5
C3A O1A H1I 109.5
C3B O1B H1J 109.5
C3C O1C H1K 109.5
C7 O2 H2 109.5
C7A O2A H2I 109.5
C7B O2B H2J 109.5
C7C O2C H2K 109.5
C21 O3 H3D 109.5
C21A O3A H3E 109.5
C21B O3B H3F 109.5
C21C O3C H3G 109.5
C2 C1 C10 112.7(3)
C2 C1 H1A 109.1
C10 C1 H1A 109.1
C2 C1 H1B 109.1
C10 C1 H1B 109.1
H1A C1 H1B 107.8
C2A C1A C10A 112.4(3)
C2A C1A H1C 109.1
C10A C1A H1C 109.1
C2A C1A H1D 109.1
C10A C1A H1D 109.1
H1C C1A H1D 107.9
C2B C1B C10B 112.5(3)
C2B C1B H1E 109.1
C10B C1B H1E 109.1
C2B C1B H1F 109.1
C10B C1B H1F 109.1
H1E C1B H1F 107.8
C2C C1C C10C 113.1(3)
C2C C1C H1G 109.0
C10C C1C H1G 109.0
C2C C1C H1H 109.0
C10C C1C H1H 109.0
H1G C1C H1H 107.8
C3 C2 C1 110.3(3)
C3 C2 H2A 109.6
C1 C2 H2A 109.6
C3 C2 H2B 109.6
C1 C2 H2B 109.6
H2A C2 H2B 108.1
C3A C2A C1A 111.0(3)
C3A C2A H2C 109.4
C1A C2A H2C 109.4
C3A C2A H2D 109.4
C1A C2A H2D 109.4
H2C C2A H2D 108.0
C3B C2B C1B 110.8(3)
C3B C2B H2E 109.5
C1B C2B H2E 109.5
C3B C2B H2F 109.5
C1B C2B H2F 109.5
H2E C2B H2F 108.1
C3C C2C C1C 111.5(3)
C3C C2C H2G 109.3
C1C C2C H2G 109.3
C3C C2C H2H 109.3
C1C C2C H2H 109.3
H2G C2C H2H 108.0
O1 C3 C2 106.1(3)
O1 C3 C4 112.0(3)
C2 C3 C4 112.9(3)
O1 C3 H3 108.6
C2 C3 H3 108.6
C4 C3 H3 108.6
O1A C3A C2A 107.0(3)
O1A C3A C4A 112.5(3)
C2A C3A C4A 113.0(2)
O1A C3A H3A 108.0
C2A C3A H3A 108.0
C4A C3A H3A 108.0
O1B C3B C2B 107.2(3)
O1B C3B C4B 111.2(3)
C2B C3B C4B 113.6(3)
O1B C3B H3B 108.2
C2B C3B H3B 108.2
C4B C3B H3B 108.2
O1C C3C C2C 108.7(3)
O1C C3C C4C 111.4(3)
C2C C3C C4C 113.3(3)
O1C C3C H3C 107.7
C2C C3C H3C 107.7
C4C C3C H3C 107.7
C19 C4 C3 111.5(3)
C19 C4 C20 108.2(3)
C3 C4 C20 107.6(3)
C19 C4 C5 114.0(3)
C3 C4 C5 107.2(2)
C20 C4 C5 108.1(3)
C19A C4A C3A 110.5(3)
C19A C4A C20A 107.1(3)
C3A C4A C20A 107.7(3)
C19A C4A C5A 114.8(3)
C3A C4A C5A 107.9(2)
C20A C4A C5A 108.6(2)
C19B C4B C20B 108.1(3)
C19B C4B C3B 111.0(3)
C20B C4B C3B 108.0(3)
C19B C4B C5B 114.3(3)
C20B C4B C5B 108.3(3)
C3B C4B C5B 106.8(3)
C20C C4C C3C 107.6(3)
C20C C4C C19C 106.7(3)
C3C C4C C19C 110.4(3)
C20C C4C C5C 109.3(3)
C3C C4C C5C 108.4(3)
C19C C4C C5C 114.3(3)
C6 C5 C10 109.7(2)
C6 C5 C4 112.9(2)
C10 C5 C4 117.2(3)
C6 C5 H5 105.3
C10 C5 H5 105.3
C4 C5 H5 105.3
C6A C5A C10A 110.5(2)
C6A C5A C4A 113.5(2)
C10A C5A C4A 116.8(2)
C6A C5A H5A 104.9
C10A C5A H5A 104.9
C4A C5A H5A 104.9
C6B C5B C10B 110.3(2)
C6B C5B C4B 112.0(2)
C10B C5B C4B 117.8(2)
C6B C5B H5B 105.2
C10B C5B H5B 105.2
C4B C5B H5B 105.2
C6C C5C C10C 110.5(2)
C6C C5C C4C 113.2(2)
C10C C5C C4C 117.4(3)
C6C C5C H5C 104.8
C10C C5C H5C 104.8
C4C C5C H5C 104.8
C5 C6 C7 111.7(2)
C5 C6 H6A 109.3
C7 C6 H6A 109.3
C5 C6 H6B 109.3
C7 C6 H6B 109.3
H6A C6 H6B 107.9
C7A C6A C5A 111.6(2)
C7A C6A H6C 109.3
C5A C6A H6C 109.3
C7A C6A H6D 109.3
C5A C6A H6D 109.3
H6C C6A H6D 108.0
C5B C6B C7B 110.8(2)
C5B C6B H6E 109.5
C7B C6B H6E 109.5
C5B C6B H6F 109.5
C7B C6B H6F 109.5
H6E C6B H6F 108.1
C7C C6C C5C 112.3(2)
C7C C6C H6G 109.1
C5C C6C H6G 109.1
C7C C6C H6H 109.1
C5C C6C H6H 109.1
H6G C6C H6H 107.9
O2 C7 C8 114.0(3)
O2 C7 C6 111.0(2)
C8 C7 C6 112.2(2)
O2 C7 H7 106.4
C8 C7 H7 106.4
C6 C7 H7 106.4
O2A C7A C6A 111.7(2)
O2A C7A C8A 114.1(3)
C6A C7A C8A 113.1(2)
O2A C7A H7A 105.7
C6A C7A H7A 105.7
C8A C7A H7A 105.7
O2B C7B C8B 113.5(2)
O2B C7B C6B 110.3(2)
C8B C7B C6B 113.1(2)
O2B C7B H7B 106.5
C8B C7B H7B 106.5
C6B C7B H7B 106.5
O2C C7C C6C 111.3(2)
O2C C7C C8C 114.4(3)
C6C C7C C8C 113.3(3)
O2C C7C H7C 105.6
C6C C7C H7C 105.6
C8C C7C H7C 105.6
C14 C8 C9 124.1(3)
C14 C8 C7 120.8(3)
C9 C8 C7 114.9(2)
C14A C8A C9A 123.5(2)
C14A C8A C7A 120.6(3)
C9A C8A C7A 115.7(2)
C14B C8B C9B 124.2(2)
C14B C8B C7B 121.3(2)
C9B C8B C7B 114.4(2)
C14C C8C C9C 123.9(3)
C14C C8C C7C 120.0(3)
C9C C8C C7C 115.9(3)
C8 C9 C11 111.3(3)
C8 C9 C10 112.2(2)
C11 C9 C10 113.3(3)
C8 C9 H9 106.5
C11 C9 H9 106.5
C10 C9 H9 106.5
C8A C9A C11A 112.1(2)
C8A C9A C10A 111.3(2)
C11A C9A C10A 113.0(2)
C8A C9A H9A 106.6
C11A C9A H9A 106.6
C10A C9A H9A 106.6
C8B C9B C11B 110.9(2)
C8B C9B C10B 111.9(2)
C11B C9B C10B 114.4(2)
C8B C9B H9B 106.3
C11B C9B H9B 106.3
C10B C9B H9B 106.3
C8C C9C C11C 112.5(3)
C8C C9C C10C 112.0(2)
C11C C9C C10C 112.7(3)
C8C C9C H9C 106.4
C11C C9C H9C 106.4
C10C C9C H9C 106.4
C1 C10 C5 108.8(2)
C1 C10 C9 108.3(2)
C5 C10 C9 106.7(2)
C1 C10 C18 109.8(3)
C5 C10 C18 113.7(2)
C9 C10 C18 109.4(3)
C18A C10A C1A 111.4(3)
C18A C10A C5A 113.0(2)
C1A C10A C5A 108.9(2)
C18A C10A C9A 109.6(2)
C1A C10A C9A 107.5(2)
C5A C10A C9A 106.1(2)
C1B C10B C5B 108.8(2)
C1B C10B C9B 108.4(2)
C5B C10B C9B 107.2(2)
C1B C10B C18B 109.1(2)
C5B C10B C18B 113.4(2)
C9B C10B C18B 109.8(2)
C18C C10C C1C 111.2(3)
C18C C10C C5C 112.9(2)
C1C C10C C5C 108.1(3)
C18C C10C C9C 109.3(3)
C1C C10C C9C 109.2(2)
C5C C10C C9C 105.9(2)
C12 C11 C9 111.1(3)
C12 C11 H11A 109.4
C9 C11 H11A 109.4
C12 C11 H11B 109.4
C9 C11 H11B 109.4
H11A C11 H11B 108.0
C12A C11A C9A 111.5(3)
C12A C11A H11C 109.3
C9A C11A H11C 109.3
C12A C11A H11D 109.3
C9A C11A H11D 109.3
H11C C11A H11D 108.0
C12B C11B C9B 112.1(3)
C12B C11B H11E 109.2
C9B C11B H11E 109.2
C12B C11B H11F 109.2
C9B C11B H11F 109.2
H11E C11B H11F 107.9
C12C C11C C9C 110.7(3)
C12C C11C H11G 109.5
C9C C11C H11G 109.5
C12C C11C H11H 109.5
C9C C11C H11H 109.5
H11G C11C H11H 108.1
C11 C12 C13 111.2(3)
C11 C12 H12A 109.4
C13 C12 H12A 109.4
C11 C12 H12B 109.4
C13 C12 H12B 109.4
H12A C12 H12B 108.0
C13A C12A C11A 112.4(2)
C13A C12A H12C 109.1
C11A C12A H12C 109.1
C13A C12A H12D 109.1
C11A C12A H12D 109.1
H12C C12A H12D 107.9
C11B C12B C13B 111.4(2)
C11B C12B H12E 109.3
C13B C12B H12E 109.3
C11B C12B H12F 109.3
C13B C12B H12F 109.3
H12E C12B H12F 108.0
C11C C12C C13C 112.8(3)
C11C C12C H12G 109.0
C13C C12C H12G 109.0
C11C C12C H12H 109.0
C13C C12C H12H 109.0
H12G C12C H12H 107.8
C14 C13 C16 112.5(3)
C14 C13 C12 109.0(3)
C16 C13 C12 110.6(3)
C14 C13 C15 108.8(3)
C16 C13 C15 107.4(3)
C12 C13 C15 108.4(3)
C14A C13A C12A 109.1(2)
C14A C13A C16A 111.3(3)
C12A C13A C16A 110.2(3)
C14A C13A C15A 108.4(3)
C12A C13A C15A 109.5(3)
C16A C13A C15A 108.4(3)
C16B C13B C14B 112.8(2)
C16B C13B C12B 110.5(3)
C14B C13B C12B 108.8(2)
C16B C13B C15B 107.6(3)
C14B C13B C15B 108.0(2)
C12B C13B C15B 109.1(3)
C14C C13C C16C 111.2(3)
C14C C13C C12C 109.1(3)
C16C C13C C12C 110.8(3)
C14C C13C C15C 108.4(3)
C16C C13C C15C 107.6(3)
C12C C13C C15C 109.8(3)
C8 C14 C13 124.5(3)
C8 C14 H14 117.7
C13 C14 H14 117.7
C8A C14A C13A 124.4(3)
C8A C14A H14A 117.8
C13A C14A H14A 117.8
C8B C14B C13B 124.7(2)
C8B C14B H14B 117.7
C13B C14B H14B 117.7
C8C C14C C13C 124.3(3)
C8C C14C H14C 117.8
C13C C14C H14C 117.8
C13 C15 H15A 109.5
C13 C15 H15B 109.5
H15A C15 H15B 109.5
C13 C15 H15C 109.5
H15A C15 H15C 109.5
H15B C15 H15C 109.5
C13A C15A H15D 109.5
C13A C15A H15E 109.5
H15D C15A H15E 109.5
C13A C15A H15F 109.5
H15D C15A H15F 109.5
H15E C15A H15F 109.5
C13B C15B H15G 109.5
C13B C15B H15H 109.5
H15G C15B H15H 109.5
C13B C15B H15I 109.5
H15G C15B H15I 109.5
H15H C15B H15I 109.5
C13C C15C H15J 109.5
C13C C15C H15K 109.5
H15J C15C H15K 109.5
C13C C15C H15L 109.5
H15J C15C H15L 109.5
H15K C15C H15L 109.5
C17 C16 C13 125.8(3)
C17 C16 H16 117.1
C13 C16 H16 117.1
C17A C16A C13A 126.7(3)
C17A C16A H16A 116.7
C13A C16A H16A 116.7
C17B C16B C13B 125.1(3)
C17B C16B H16B 117.4
C13B C16B H16B 117.4
C17C C16C C13C 126.4(3)
C17C C16C H16C 116.8
C13C C16C H16C 116.8
C16 C17 H17A 120.0
C16 C17 H17B 120.0
H17A C17 H17B 120.0
C16A C17A H17C 120.0
C16A C17A H17D 120.0
H17C C17A H17D 120.0
C16B C17B H17E 120.0
C16B C17B H17F 120.0
H17E C17B H17F 120.0
C16C C17C H17G 120.0
C16C C17C H17H 120.0
H17G C17C H17H 120.0
C10 C18 H18A 109.5
C10 C18 H18B 109.5
H18A C18 H18B 109.5
C10 C18 H18C 109.5
H18A C18 H18C 109.5
H18B C18 H18C 109.5
C10A C18A H18D 109.5
C10A C18A H18E 109.5
H18D C18A H18E 109.5
C10A C18A H18F 109.5
H18D C18A H18F 109.5
H18E C18A H18F 109.5
C10B C18B H18G 109.5
C10B C18B H18H 109.5
H18G C18B H18H 109.5
C10B C18B H18I 109.5
H18G C18B H18I 109.5
H18H C18B H18I 109.5
C10C C18C H18J 109.5
C10C C18C H18K 109.5
H18J C18C H18K 109.5
C10C C18C H18L 109.5
H18J C18C H18L 109.5
H18K C18C H18L 109.5
C4 C19 H19A 109.5
C4 C19 H19B 109.5
H19A C19 H19B 109.5
C4 C19 H19C 109.5
H19A C19 H19C 109.5
H19B C19 H19C 109.5
C4A C19A H19D 109.5
C4A C19A H19E 109.5
H19D C19A H19E 109.5
C4A C19A H19F 109.5
H19D C19A H19F 109.5
H19E C19A H19F 109.5
C4B C19B H19G 109.5
C4B C19B H19H 109.5
H19G C19B H19H 109.5
C4B C19B H19I 109.5
H19G C19B H19I 109.5
H19H C19B H19I 109.5
C4C C19C H19J 109.5
C4C C19C H19K 109.5
H19J C19C H19K 109.5
C4C C19C H19L 109.5
H19J C19C H19L 109.5
H19K C19C H19L 109.5
C4 C20 H20A 109.5
C4 C20 H20B 109.5
H20A C20 H20B 109.5
C4 C20 H20C 109.5
H20A C20 H20C 109.5
H20B C20 H20C 109.5
C4A C20A H20D 109.5
C4A C20A H20E 109.5
H20D C20A H20E 109.5
C4A C20A H20F 109.5
H20D C20A H20F 109.5
H20E C20A H20F 109.5
C4B C20B H20G 109.5
C4B C20B H20H 109.5
H20G C20B H20H 109.5
C4B C20B H20I 109.5
H20G C20B H20I 109.5
H20H C20B H20I 109.5
C4C C20C H20J 109.5
C4C C20C H20K 109.5
H20J C20C H20K 109.5
C4C C20C H20L 109.5
H20J C20C H20L 109.5
H20K C20C H20L 109.5
O3 C21 H21A 109.5
O3 C21 H21B 109.5
H21A C21 H21B 109.5
O3 C21 H21C 109.5
H21A C21 H21C 109.5
H21B C21 H21C 109.5
O3A C21A H21D 109.5
O3A C21A H21E 109.5
H21D C21A H21E 109.5
O3A C21A H21F 109.5
H21D C21A H21F 109.5
H21E C21A H21F 109.5
O3B C21B H21G 109.5
O3B C21B H21H 109.5
H21G C21B H21H 109.5
O3B C21B H21I 109.5
H21G C21B H21I 109.5
H21H C21B H21I 109.5
O3C C21C H21J 109.5
O3C C21C H21K 109.5
H21J C21C H21K 109.5
O3C C21C H21L 109.5
H21J C21C H21L 109.5
H21K C21C H21L 109.5

loop_
_geom_bond_atom_site_label_1
_geom_bond_atom_site_label_2
_geom_bond_distance
O1 C3 1.419(4)
O1 H1 0.8400
O1A C3A 1.431(4)
O1A H1I 0.8400
O1B C3B 1.438(4)
O1B H1J 0.8400
O1C C3C 1.440(4)
O1C H1K 0.8400
O2 C7 1.414(4)
O2 H2 0.8400
O2A C7A 1.424(4)
O2A H2I 0.8400
O2B C7B 1.416(3)
O2B H2J 0.8400
O2C C7C 1.428(4)
O2C H2K 0.8400
O3 C21 1.388(5)
O3 H3D 0.8400
O3A C21A 1.384(5)
O3A H3E 0.8400
O3B C21B 1.396(5)
O3B H3F 0.8400
O3C C21C 1.379(6)
O3C H3G 0.8400
C1 C2 1.526(5)
C1 C10 1.542(4)
C1 H1A 0.9900
C1 H1B 0.9900
C1A C2A 1.535(4)
C1A C10A 1.536(4)
C1A H1C 0.9900
C1A H1D 0.9900
C1B C2B 1.524(5)
C1B C10B 1.539(4)
C1B H1E 0.9900
C1B H1F 0.9900
C1C C2C 1.524(5)
C1C C10C 1.535(4)
C1C H1G 0.9900
C1C H1H 0.9900
C2 C3 1.523(5)
C2 H2A 0.9900
C2 H2B 0.9900
C2A C3A 1.507(5)
C2A H2C 0.9900
C2A H2D 0.9900
C2B C3B 1.509(5)
C2B H2E 0.9900
C2B H2F 0.9900
C2C C3C 1.502(6)
C2C H2G 0.9900
C2C H2H 0.9900
C3 C4 1.536(5)
C3 H3 1.0000
C3A C4A 1.547(4)
C3A H3A 1.0000
C3B C4B 1.542(5)
C3B H3B 1.0000
C3C C4C 1.538(5)
C3C H3C 1.0000
C4 C19 1.533(5)
C4 C20 1.542(5)
C4 C5 1.573(4)
C4A C19A 1.526(5)
C4A C20A 1.550(4)
C4A C5A 1.563(4)
C4B C19B 1.537(5)
C4B C20B 1.537(5)
C4B C5B 1.572(4)
C4C C20C 1.528(5)
C4C C19C 1.543(5)
C4C C5C 1.568(4)
C5 C6 1.527(4)
C5 C10 1.551(4)
C5 H5 1.0000
C5A C6A 1.526(4)
C5A C10A 1.559(3)
C5A H5A 1.0000
C5B C6B 1.532(4)
C5B C10B 1.550(4)
C5B H5B 1.0000
C5C C6C 1.535(4)
C5C C10C 1.561(4)
C5C H5C 1.0000
C6 C7 1.541(4)
C6 H6A 0.9900
C6 H6B 0.9900
C6A C7A 1.509(4)
C6A H6C 0.9900
C6A H6D 0.9900
C6B C7B 1.541(4)
C6B H6E 0.9900
C6B H6F 0.9900
C6C C7C 1.512(4)
C6C H6G 0.9900
C6C H6H 0.9900
C7 C8 1.521(4)
C7 H7 1.0000
C7A C8A 1.511(3)
C7A H7A 1.0000
C7B C8B 1.526(3)
C7B H7B 1.0000
C7C C8C 1.515(4)
C7C H7C 1.0000
C8 C14 1.319(4)
C8 C9 1.519(4)
C8A C14A 1.343(4)
C8A C9A 1.504(4)
C8B C14B 1.322(4)
C8B C9B 1.520(3)
C8C C14C 1.341(4)
C8C C9C 1.498(4)
C9 C11 1.547(4)
C9 C10 1.561(4)
C9 H9 1.0000
C9A C11A 1.537(3)
C9A C10A 1.575(4)
C9A H9A 1.0000
C9B C11B 1.550(3)
C9B C10B 1.555(4)
C9B H9B 1.0000
C9C C11C 1.544(4)
C9C C10C 1.578(4)
C9C H9C 1.0000
C10 C18 1.572(4)
C10A C18A 1.515(4)
C10B C18B 1.577(4)
C10C C18C 1.516(5)
C11 C12 1.522(5)
C11 H11A 0.9900
C11 H11B 0.9900
C11A C12A 1.521(4)
C11A H11C 0.9900
C11A H11D 0.9900
C11B C12B 1.515(5)
C11B H11E 0.9900
C11B H11F 0.9900
C11C C12C 1.526(5)
C11C H11G 0.9900
C11C H11H 0.9900
C12 C13 1.536(5)
C12 H12A 0.9900
C12 H12B 0.9900
C12A C13A 1.520(4)
C12A H12C 0.9900
C12A H12D 0.9900
C12B C13B 1.533(4)
C12B H12E 0.9900
C12B H12F 0.9900
C12C C13C 1.527(5)
C12C H12G 0.9900
C12C H12H 0.9900
C13 C14 1.508(4)
C13 C16 1.518(5)
C13 C15 1.541(4)
C13A C14A 1.517(3)
C13A C16A 1.521(5)
C13A C15A 1.534(4)
C13B C16B 1.511(5)
C13B C14B 1.511(3)
C13B C15B 1.550(4)
C13C C14C 1.511(4)
C13C C16C 1.520(5)
C13C C15C 1.543(5)
C14 H14 0.9500
C14A H14A 0.9500
C14B H14B 0.9500
C14C H14C 0.9500
C15 H15A 0.9800
C15 H15B 0.9800
C15 H15C 0.9800
C15A H15D 0.9800
C15A H15E 0.9800
C15A H15F 0.9800
C15B H15G 0.9800
C15B H15H 0.9800
C15B H15I 0.9800
C15C H15J 0.9800
C15C H15K 0.9800
C15C H15L 0.9800
C16 C17 1.322(5)
C16 H16 0.9500
C16A C17A 1.310(5)
C16A H16A 0.9500
C16B C17B 1.328(5)
C16B H16B 0.9500
C16C C17C 1.307(5)
C16C H16C 0.9500
C17 H17A 0.9500
C17 H17B 0.9500
C17A H17C 0.9500
C17A H17D 0.9500
C17B H17E 0.9500
C17B H17F 0.9500
C17C H17G 0.9500
C17C H17H 0.9500
C18 H18A 0.9800
C18 H18B 0.9800
C18 H18C 0.9800
C18A H18D 0.9800
C18A H18E 0.9800
C18A H18F 0.9800
C18B H18G 0.9800
C18B H18H 0.9800
C18B H18I 0.9800
C18C H18J 0.9800
C18C H18K 0.9800
C18C H18L 0.9800
C19 H19A 0.9800
C19 H19B 0.9800
C19 H19C 0.9800
C19A H19D 0.9800
C19A H19E 0.9800
C19A H19F 0.9800
C19B H19G 0.9800
C19B H19H 0.9800
C19B H19I 0.9800
C19C H19J 0.9800
C19C H19K 0.9800
C19C H19L 0.9800
C20 H20A 0.9800
C20 H20B 0.9800
C20 H20C 0.9800
C20A H20D 0.9800
C20A H20E 0.9800
C20A H20F 0.9800
C20B H20G 0.9800
C20B H20H 0.9800
C20B H20I 0.9800
C20C H20J 0.9800
C20C H20K 0.9800
C20C H20L 0.9800
C21 H21A 0.9800
C21 H21B 0.9800
C21 H21C 0.9800
C21A H21D 0.9800
C21A H21E 0.9800
C21A H21F 0.9800
C21B H21G 0.9800
C21B H21H 0.9800
C21B H21I 0.9800
C21C H21J 0.9800
C21C H21K 0.9800
C21C H21L 0.9800

loop_
_geom_torsion_atom_site_label_1
_geom_torsion_atom_site_label_2
_geom_torsion_atom_site_label_3
_geom_torsion_atom_site_label_4
_geom_torsion
C10 C1 C2 C3 58.9(4)
C10A C1A C2A C3A 58.8(4)
C10B C1B C2B C3B 58.6(4)
C10C C1C C2C C3C 58.9(4)
C1 C2 C3 O1 176.0(3)
C1 C2 C3 C4 -61.0(4)
C1A C2A C3A O1A 176.1(3)
C1A C2A C3A C4A -59.5(4)
C1B C2B C3B O1B 176.3(3)
C1B C2B C3B C4B -60.4(4)
C1C C2C C3C O1C 177.2(3)
C1C C2C C3C C4C -58.3(4)
O1 C3 C4 C19 48.9(4)
C2 C3 C4 C19 -70.8(4)
O1 C3 C4 C20 -69.7(4)
C2 C3 C4 C20 170.6(3)
O1 C3 C4 C5 174.3(3)
C2 C3 C4 C5 54.6(4)
O1A C3A C4A C19A 48.5(4)
C2A C3A C4A C19A -72.9(3)
O1A C3A C4A C20A -68.2(3)
C2A C3A C4A C20A 170.4(3)
O1A C3A C4A C5A 174.7(3)
C2A C3A C4A C5A 53.4(4)
O1B C3B C4B C19B 49.2(4)
C2B C3B C4B C19B -71.9(4)
O1B C3B C4B C20B -69.2(4)
C2B C3B C4B C20B 169.7(3)
O1B C3B C4B C5B 174.5(3)
C2B C3B C4B C5B 53.3(4)
O1C C3C C4C C20C -67.3(4)
C2C C3C C4C C20C 169.7(3)
O1C C3C C4C C19C 48.7(4)
C2C C3C C4C C19C -74.3(4)
O1C C3C C4C C5C 174.6(3)
C2C C3C C4C C5C 51.6(4)
C19 C4 C5 C6 -55.7(4)
C3 C4 C5 C6 -179.6(3)
C20 C4 C5 C6 64.7(4)
C19 C4 C5 C10 73.3(4)
C3 C4 C5 C10 -50.6(4)
C20 C4 C5 C10 -166.3(3)
C19A C4A C5A C6A -56.8(4)
C3A C4A C5A C6A 179.6(2)
C20A C4A C5A C6A 63.1(3)
C19A C4A C5A C10A 73.6(3)
C3A C4A C5A C10A -50.1(3)
C20A C4A C5A C10A -166.5(3)
C19B C4B C5B C6B -55.8(4)
C20B C4B C5B C6B 64.8(4)
C3B C4B C5B C6B -179.0(3)
C19B C4B C5B C10B 73.7(4)
C20B C4B C5B C10B -165.7(3)
C3B C4B C5B C10B -49.5(4)
C20C C4C C5C C6C 63.6(4)
C3C C4C C5C C6C -179.4(3)
C19C C4C C5C C6C -55.8(4)
C20C C4C C5C C10C -165.8(3)
C3C C4C C5C C10C -48.8(4)
C19C C4C C5C C10C 74.8(4)
C10 C5 C6 C7 60.8(3)
C4 C5 C6 C7 -166.4(3)
C10A C5A C6A C7A 59.8(3)
C4A C5A C6A C7A -166.7(3)
C10B C5B C6B C7B 59.8(3)
C4B C5B C6B C7B -166.8(3)
C10C C5C C6C C7C 58.7(3)
C4C C5C C6C C7C -167.3(3)
C5 C6 C7 O2 -179.1(2)
C5 C6 C7 C8 -50.3(3)
C5A C6A C7A O2A -179.5(2)
C5A C6A C7A C8A -49.2(4)
C5B C6B C7B O2B -178.3(2)
C5B C6B C7B C8B -50.0(3)
C5C C6C C7C O2C -178.0(3)
C5C C6C C7C C8C -47.4(4)
O2 C7 C8 C14 -12.3(4)
C6 C7 C8 C14 -139.5(3)
O2 C7 C8 C9 172.6(2)
C6 C7 C8 C9 45.4(3)
O2A C7A C8A C14A -9.9(4)
C6A C7A C8A C14A -139.0(3)
O2A C7A C8A C9A 174.8(3)
C6A C7A C8A C9A 45.8(4)
O2B C7B C8B C14B -12.4(4)
C6B C7B C8B C14B -139.0(3)
O2B C7B C8B C9B 172.6(2)
C6B C7B C8B C9B 46.0(3)
O2C C7C C8C C14C -11.5(4)
C6C C7C C8C C14C -140.6(3)
O2C C7C C8C C9C 173.1(3)
C6C C7C C8C C9C 44.1(4)
C14 C8 C9 C11 6.4(4)
C7 C8 C9 C11 -178.7(3)
C14 C8 C9 C10 134.6(3)
C7 C8 C9 C10 -50.5(4)
C14A C8A C9A C11A 6.5(4)
C7A C8A C9A C11A -178.4(3)
C14A C8A C9A C10A 134.2(3)
C7A C8A C9A C10A -50.7(4)
C14B C8B C9B C11B 5.3(4)
C7B C8B C9B C11B -179.9(2)
C14B C8B C9B C10B 134.5(3)
C7B C8B C9B C10B -50.7(3)
C14C C8C C9C C11C 6.4(4)
C7C C8C C9C C11C -178.5(3)
C14C C8C C9C C10C 134.5(3)
C7C C8C C9C C10C -50.3(4)
C2 C1 C10 C5 -52.0(4)
C2 C1 C10 C9 -167.6(3)
C2 C1 C10 C18 72.9(4)
C6 C5 C10 C1 -179.9(3)
C4 C5 C10 C1 49.6(3)
C6 C5 C10 C9 -63.2(3)
C4 C5 C10 C9 166.3(3)
C6 C5 C10 C18 57.5(3)
C4 C5 C10 C18 -73.0(3)
C8 C9 C10 C1 174.9(3)
C11 C9 C10 C1 -58.1(3)
C8 C9 C10 C5 57.9(3)
C11 C9 C10 C5 -175.0(2)
C8 C9 C10 C18 -65.5(3)
C11 C9 C10 C18 61.6(3)
C2A C1A C10A C18A 72.9(3)
C2A C1A C10A C5A -52.4(3)
C2A C1A C10A C9A -166.9(3)
C6A C5A C10A C18A 57.7(3)
C4A C5A C10A C18A -74.1(3)
C6A C5A C10A C1A -178.0(2)
C4A C5A C10A C1A 50.3(3)
C6A C5A C10A C9A -62.5(3)
C4A C5A C10A C9A 165.7(2)
C8A C9A C10A C18A -65.1(3)
C11A C9A C10A C18A 62.2(3)
C8A C9A C10A C1A 173.7(2)
C11A C9A C10A C1A -59.1(3)
C8A C9A C10A C5A 57.3(3)
C11A C9A C10A C5A -175.5(2)
C2B C1B C10B C5B -51.7(4)
C2B C1B C10B C9B -168.0(3)
C2B C1B C10B C18B 72.5(3)
C6B C5B C10B C1B 179.8(3)
C4B C5B C10B C1B 49.5(4)
C6B C5B C10B C9B -63.1(3)
C4B C5B C10B C9B 166.6(3)
C6B C5B C10B C18B 58.2(3)
C4B C5B C10B C18B -72.1(4)
C8B C9B C10B C1B 175.3(2)
C11B C9B C10B C1B -57.4(3)
C8B C9B C10B C5B 58.0(3)
C11B C9B C10B C5B -174.7(2)
C8B C9B C10B C18B -65.6(3)
C11B C9B C10B C18B 61.7(3)
C2C C1C C10C C18C 72.3(4)
C2C C1C C10C C5C -52.2(4)
C2C C1C C10C C9C -167.0(3)
C6C C5C C10C C18C 57.6(3)
C4C C5C C10C C18C -74.2(3)
C6C C5C C10C C1C -178.9(3)
C4C C5C C10C C1C 49.2(3)
C6C C5C C10C C9C -62.0(3)
C4C C5C C10C C9C 166.2(3)
C8C C9C C10C C18C -64.3(3)
C11C C9C C10C C18C 63.7(3)
C8C C9C C10C C1C 173.8(3)
C11C C9C C10C C1C -58.2(3)
C8C C9C C10C C5C 57.6(3)
C11C C9C C10C C5C -174.4(3)
C8 C9 C11 C12 -38.7(4)
C10 C9 C11 C12 -166.2(3)
C8A C9A C11A C12A -38.1(4)
C10A C9A C11A C12A -164.9(3)
C8B C9B C11B C12B -37.3(4)
C10B C9B C11B C12B -165.1(3)
C8C C9C C11C C12C -37.8(4)
C10C C9C C11C C12C -165.5(3)
C9 C11 C12 C13 62.6(4)
C9A C11A C12A C13A 61.4(4)
C9B C11B C12B C13B 61.8(4)
C9C C11C C12C C13C 60.9(4)
C11 C12 C13 C14 -50.1(4)
C11 C12 C13 C16 74.2(4)
C11 C12 C13 C15 -168.3(3)
C11A C12A C13A C14A -48.2(4)
C11A C12A C13A C16A 74.2(3)
C11A C12A C13A C15A -166.7(3)
C11B C12B C13B C16B 74.3(3)
C11B C12B C13B C14B -50.1(3)
C11B C12B C13B C15B -167.6(3)
C11C C12C C13C C14C -48.1(4)
C11C C12C C13C C16C 74.6(4)
C11C C12C C13C C15C -166.7(3)
C9 C8 C14 C13 4.2(5)
C7 C8 C14 C13 -170.4(3)
C16 C13 C14 C8 -105.4(4)
C12 C13 C14 C8 17.7(4)
C15 C13 C14 C8 135.7(3)
C9A C8A C14A C13A 4.7(5)
C7A C8A C14A C13A -170.2(3)
C12A C13A C14A C8A 16.2(4)
C16A C13A C14A C8A -105.5(4)
C15A C13A C14A C8A 135.4(3)
C9B C8B C14B C13B 4.0(4)
C7B C8B C14B C13B -170.5(3)
C16B C13B C14B C8B -104.6(3)
C12B C13B C14B C8B 18.4(4)
C15B C13B C14B C8B 136.7(3)
C9C C8C C14C C13C 5.1(5)
C7C C8C C14C C13C -169.9(3)
C16C C13C C14C C8C -106.7(4)
C12C C13C C14C C8C 15.7(4)
C15C C13C C14C C8C 135.2(4)
C14 C13 C16 C17 4.9(5)
C12 C13 C16 C17 -117.4(4)
C15 C13 C16 C17 124.5(4)
C14A C13A C16A C17A 5.4(5)
C12A C13A C16A C17A -115.7(4)
C15A C13A C16A C17A 124.5(4)
C14B C13B C16B C17B 4.9(5)
C12B C13B C16B C17B -117.2(4)
C15B C13B C16B C17B 123.8(4)
C14C C13C C16C C17C 6.8(6)
C12C C13C C16C C17C -114.7(4)
C15C C13C C16C C17C 125.3(4)
